data_4089611
loop_
_publ_author_name
'Landman, Maril\'e'
'Pretorius, Ren\'e'
'Buitendach, Blenerhassitt E.'
'van Rooyen, Petrus H.'
'Conradie, Jeanet'

_publ_section_title
;
 Synthesis, Structure, and Electrochemistry of Fischer Alkoxy- and
 Aminocarbene Complexes of Tungsten: The Use of DFT To Predict and
 Understand Oxidation and Reduction Potentials
;
_journal_issue 19
_journal_name_full Organometallics
_journal_page_first 5491
_journal_paper_doi 10.1021/om400778z
_journal_volume 32
_journal_year 2013
_chemical_formula_moiety 'C12 H8 O6 S W'
_chemical_formula_sum 'C12 H8 O6 S W'
_chemical_formula_weight 464.09
_space_group_crystal_system monoclinic
_space_group_IT_number 11
_space_group_name_Hall '-P 2yb'
_space_group_name_H-M_alt 'P 1 21/m 1'
_atom_sites_solution_hydrogens geom
_atom_sites_solution_primary 'intrinsic phasing'
_audit_creation_method SHELXL-2013
_cell_angle_alpha 90
_cell_angle_beta 99.547(2)
_cell_angle_gamma 90
_cell_formula_units_Z 2
_cell_length_a 9.4682(4)
_cell_length_b 7.6448(3)
_cell_length_c 9.7945(4)
_cell_measurement_reflns_used 9773
_cell_measurement_temperature 150(2)
_cell_measurement_theta_max 41.80
_cell_measurement_theta_min 2.18
_cell_volume 699.13(5)
_computing_cell_refinement 'Bruker SAINT'
_computing_data_collection 'Bruker APEX2'
_computing_data_reduction 'Bruker SAINT'
_computing_molecular_graphics
; <i>ORTEP-3 for Windows</i> (Farrugia, 1997),
 <i>Mercury</i> (Macrae <i>et al</i>., 2008)
;
_computing_publication_material SHELXL-2013
_computing_structure_refinement 'SHELXTL-2013, SHELXL-2013 (Sheldrick, 2013)'
_computing_structure_solution 'SHELXTS-2013 (Sheldrick, 2013)'
_diffrn_ambient_temperature 150(2)
_diffrn_measured_fraction_theta_full 0.999
_diffrn_measured_fraction_theta_max 0.990
_diffrn_measurement_device_type 'Bruker kappa Proton CMOS'
_diffrn_measurement_method '\f and \w scans'
_diffrn_radiation_monochromator 'Quazar multi-layer optics'
_diffrn_radiation_source 'I\ms micro focus'
_diffrn_radiation_type MoK\a
_diffrn_radiation_wavelength 0.71073
_diffrn_reflns_av_R_equivalents 0.0470
_diffrn_reflns_av_unetI/netI 0.0215
_diffrn_reflns_Laue_measured_fraction_full 0.999
_diffrn_reflns_Laue_measured_fraction_max 0.990
_diffrn_reflns_limit_h_max 17
_diffrn_reflns_limit_h_min -17
_diffrn_reflns_limit_k_max 14
_diffrn_reflns_limit_k_min -14
_diffrn_reflns_limit_l_max 18
_diffrn_reflns_limit_l_min -18
_diffrn_reflns_number 52002
_diffrn_reflns_point_group_measured_fraction_full 0.999
_diffrn_reflns_point_group_measured_fraction_max 0.990
_diffrn_reflns_theta_full 25.242
_diffrn_reflns_theta_max 42.032
_diffrn_reflns_theta_min 2.108
_exptl_absorpt_coefficient_mu 8.430
_exptl_absorpt_correction_T_max 0.7483
_exptl_absorpt_correction_T_min 0.4038
_exptl_absorpt_correction_type multi-scan
_exptl_absorpt_process_details SADABS
_exptl_crystal_colour orange
_exptl_crystal_density_diffrn 2.205
_exptl_crystal_description hexagonal-prism
_exptl_crystal_F_000 436
_exptl_crystal_size_max 0.195
_exptl_crystal_size_mid 0.165
_exptl_crystal_size_min 0.126
_refine_diff_density_max 2.647
_refine_diff_density_min -1.281
_refine_diff_density_rms 0.215
_refine_ls_extinction_method none
_refine_ls_goodness_of_fit_ref 1.247
_refine_ls_hydrogen_treatment constr
_refine_ls_matrix_type full
_refine_ls_number_parameters 109
_refine_ls_number_reflns 5102
_refine_ls_number_restraints 0
_refine_ls_restrained_S_all 1.247
_refine_ls_R_factor_all 0.0276
_refine_ls_R_factor_gt 0.0241
_refine_ls_shift/su_max 0.004
_refine_ls_shift/su_mean 0.000
_refine_ls_structure_factor_coef Fsqd
_refine_ls_weighting_details
;
 w=1/[\s^2^(Fo^2^)+(0.0221P)^2^+0.5447P]
 where P=(Fo^2^+2Fc^2^)/3
;
_refine_ls_weighting_scheme calc
_refine_ls_wR_factor_gt 0.0541
_refine_ls_wR_factor_ref 0.0557
_reflns_Friedel_coverage 0.000
_reflns_number_gt 4785
_reflns_number_total 5102
_reflns_threshold_expression 'I > 2\s(I)'
_cod_data_source_file om400778z_si_002.cif
_cod_data_source_block compound_1
_cod_original_sg_symbol_H-M 'P 21/m'
_cod_database_code 4089611
_shelx_space_group_comment
;
The symmetry employed for this shelxl refinement is uniquely defined
by the following loop, which should always be used as a source of
symmetry information in preference to the above space-group names.
They are only intended as comments.
;
_shelx_estimated_absorpt_t_min 0.290
_shelx_estimated_absorpt_t_max 0.416
_shelxl_version_number 2013-2

loop_
_space_group_symop_operation_xyz
'x, y, z'
'-x, y+1/2, -z'
'-x, -y, -z'
'x, -y-1/2, z'

loop_
_atom_site_label
_atom_site_type_symbol
_atom_site_fract_x
_atom_site_fract_y
_atom_site_fract_z
_atom_site_U_iso_or_equiv
_atom_site_adp_type
_atom_site_occupancy
_atom_site_site_symmetry_order
_atom_site_calc_flag
_atom_site_refinement_flags_posn
_atom_site_refinement_flags_adp
_atom_site_refinement_flags_occupancy
O1 O 0.5532(3) 0.2500 1.0465(3) 0.0351(5) Uani 1 2 d S T P
W1 W 0.28966(2) 0.2500 0.79965(2) 0.01274(2) Uani 1 2 d S T P
C6 C 0.1147(2) 0.2500 0.6199(2) 0.0121(3) Uani 1 2 d S T P
S1 S -0.01324(7) 0.2500 0.34505(7) 0.02280(11) Uani 1 2 d S T P
C1 C 0.4586(3) 0.2500 0.9554(3) 0.0206(4) Uani 1 2 d S T P
C3 C 0.38607(19) 0.0562(2) 0.70245(18) 0.0191(3) Uani 1 1 d . . .
C2 C 0.20277(17) 0.0614(2) 0.90763(16) 0.0162(2) Uani 1 1 d . . .
O7 O -0.02600(19) 0.2500 0.61889(18) 0.0187(3) Uani 1 2 d S T P
C7 C 0.1347(2) 0.2500 0.4772(2) 0.0151(3) Uani 1 2 d S T P
O2 O 0.16153(18) -0.0426(2) 0.97535(16) 0.0260(3) Uani 1 1 d . . .
O3 O 0.4414(2) -0.0507(2) 0.6501(2) 0.0343(4) Uani 1 1 d . . .
C11 C -0.0891(3) 0.2500 0.7440(3) 0.0229(4) Uani 1 2 d S T P
H11A H -0.0587 0.3551 0.8003 0.027 Uiso 0.5 1 calc R U P
H11B H -0.0587 0.1449 0.8003 0.027 Uiso 0.5 1 calc R U P
C9 C 0.2356(3) 0.2500 0.2751(2) 0.0213(4) Uani 1 2 d S T P
H9 H 0.3101 0.2500 0.2209 0.026 Uiso 1 2 calc R U P
C12 C -0.2483(3) 0.2500 0.6998(3) 0.0252(5) Uani 1 2 d S T P
H12A H -0.2951 0.2500 0.7819 0.038 Uiso 1 2 calc R U P
H12B H -0.2769 0.1453 0.6443 0.038 Uiso 0.5 1 calc R U P
H12C H -0.2769 0.3547 0.6443 0.038 Uiso 0.5 1 calc R U P
C8 C 0.2595(3) 0.2500 0.4210(2) 0.0190(4) Uani 1 2 d S T P
H8 H 0.3524 0.2500 0.4756 0.023 Uiso 1 2 calc R U P
C10 C 0.0932(3) 0.2500 0.2207(3) 0.0239(5) Uani 1 2 d S T P
H10 H 0.0574 0.2500 0.1242 0.029 Uiso 1 2 calc R U P

loop_
_atom_site_aniso_label
_atom_site_aniso_U_11
_atom_site_aniso_U_22
_atom_site_aniso_U_33
_atom_site_aniso_U_23
_atom_site_aniso_U_13
_atom_site_aniso_U_12
O1 0.0232(10) 0.0504(15) 0.0281(10) 0.000 -0.0067(8) 0.000
W1 0.01206(4) 0.01426(4) 0.01246(3) 0.000 0.00365(2) 0.000
C6 0.0099(7) 0.0108(6) 0.0152(7) 0.000 0.0010(5) 0.000
S1 0.0178(2) 0.0346(3) 0.0156(2) 0.000 0.00154(17) 0.000
C1 0.0169(9) 0.0272(11) 0.0170(9) 0.000 0.0013(7) 0.000
C3 0.0206(6) 0.0179(6) 0.0205(6) 0.0002(5) 0.0079(5) 0.0031(5)
C2 0.0157(6) 0.0169(6) 0.0165(5) 0.0015(4) 0.0037(4) -0.0001(4)
O7 0.0135(6) 0.0281(8) 0.0153(6) 0.000 0.0043(5) 0.000
C7 0.0164(8) 0.0171(8) 0.0124(7) 0.000 0.0037(6) 0.000
O2 0.0285(7) 0.0255(6) 0.0261(6) 0.0081(5) 0.0101(5) -0.0034(5)
O3 0.0423(9) 0.0264(7) 0.0384(9) -0.0037(6) 0.0187(7) 0.0123(7)
C11 0.0146(9) 0.0375(13) 0.0179(9) 0.000 0.0068(7) 0.000
C9 0.0238(10) 0.0275(11) 0.0139(8) 0.000 0.0070(7) 0.000
C12 0.0145(9) 0.0329(13) 0.0291(12) 0.000 0.0058(8) 0.000
C8 0.0185(9) 0.0254(10) 0.0142(8) 0.000 0.0055(7) 0.000
C10 0.0278(12) 0.0304(12) 0.0137(8) 0.000 0.0038(8) 0.000

loop_
_atom_type_symbol
_atom_type_description
_atom_type_scat_dispersion_real
_atom_type_scat_dispersion_imag
_atom_type_scat_source
C C 0.0033 0.0016 'International Tables Vol C Tables 4.2.6.8 and 6.1.1.4'
H H 0.0000 0.0000 'International Tables Vol C Tables 4.2.6.8 and 6.1.1.4'
O O 0.0106 0.0060 'International Tables Vol C Tables 4.2.6.8 and 6.1.1.4'
W W -0.8490 6.8722 'International Tables Vol C Tables 4.2.6.8 and 6.1.1.4'
S S 0.1246 0.1234 'International Tables Vol C Tables 4.2.6.8 and 6.1.1.4'

loop_
_geom_angle_atom_site_label_1
_geom_angle_atom_site_label_2
_geom_angle_atom_site_label_3
_geom_angle
_geom_angle_site_symmetry_1
_geom_angle_site_symmetry_3
C1 W1 C2 86.87(7) . 4_565
C1 W1 C2 86.87(7) . .
C2 W1 C2 89.94(9) 4_565 .
C1 W1 C3 89.59(7) . .
C2 W1 C3 176.30(6) 4_565 .
C2 W1 C3 88.79(7) . .
C1 W1 C3 89.59(7) . 4_565
C2 W1 C3 88.79(7) 4_565 4_565
C2 W1 C3 176.30(6) . 4_565
C3 W1 C3 92.27(10) . 4_565
C1 W1 C6 176.33(8) . .
C2 W1 C6 95.72(6) 4_565 .
C2 W1 C6 95.72(6) . .
C3 W1 C6 87.87(6) . .
C3 W1 C6 87.87(6) 4_565 .
O7 C6 C7 106.57(18) . .
O7 C6 W1 128.58(15) . .
C7 C6 W1 124.84(15) . .
C10 S1 C7 91.90(12) . .
O1 C1 W1 178.5(2) . .
O3 C3 W1 178.93(19) . .
O2 C2 W1 175.39(16) . .
C6 O7 C11 123.11(19) . .
C8 C7 C6 130.1(2) . .
C8 C7 S1 109.82(16) . .
C6 C7 S1 120.12(16) . .
O7 C11 C12 107.0(2) . .
C10 C9 C8 112.2(2) . .
C7 C8 C9 113.5(2) . .
C9 C10 S1 112.56(19) . .

loop_
_geom_bond_atom_site_label_1
_geom_bond_atom_site_label_2
_geom_bond_distance
_geom_bond_site_symmetry_2
O1 C1 1.155(3) .
W1 C1 2.019(3) .
W1 C2 2.0405(16) 4_565
W1 C2 2.0405(16) .
W1 C3 2.0550(17) .
W1 C3 2.0550(17) 4_565
W1 C6 2.208(2) .
C6 O7 1.330(3) .
C6 C7 1.441(3) .
S1 C10 1.705(3) .
S1 C7 1.742(2) .
C3 O3 1.138(2) .
C2 O2 1.145(2) .
O7 C11 1.450(3) .
C7 C8 1.384(3) .
C11 C12 1.497(4) .
C9 C10 1.365(4) .
C9 C8 1.409(3) .

loop_
_geom_torsion_atom_site_label_1
_geom_torsion_atom_site_label_2
_geom_torsion_atom_site_label_3
_geom_torsion_atom_site_label_4
_geom_torsion
C7 C6 O7 C11 180.000(1)
W1 C6 O7 C11 0.000(1)
O7 C6 C7 C8 180.000(1)
W1 C6 C7 C8 0.000(1)
O7 C6 C7 S1 0.000(0)
W1 C6 C7 S1 180.000(0)
C10 S1 C7 C8 0.000(0)
C10 S1 C7 C6 180.000(0)
C6 O7 C11 C12 180.000(1)
C6 C7 C8 C9 180.000(0)
S1 C7 C8 C9 0.000(0)
C10 C9 C8 C7 0.000(0)
C8 C9 C10 S1 0.000(0)
C7 S1 C10 C9 0.000(0)
